data_4088590
loop_
_publ_author_name
'Winkler, Andrea'
'Brandhorst, Kai'
'Freytag, Matthias'
'Jones, Peter G.'
'Tamm, Matthias'

_publ_section_title
;
 Palladium(II) Complexes with Anionic N-Heterocyclic Carbene--Borate
 Ligands as Catalysts for the Amination of Aryl Halides
;
_journal_issue 8
_journal_name_full Organometallics
_journal_page_first 1160
_journal_paper_doi 10.1021/acs.organomet.6b00217
_journal_volume 35
_journal_year 2016
_chemical_formula_sum 'C67 H72 B Cl F15 Li N2 O3 Pd'
_chemical_formula_weight 1397.87
_space_group_IT_number 2
_space_group_name_Hall '-P 1'
_space_group_name_H-M_alt 'P -1'
_symmetry_cell_setting triclinic
_symmetry_space_group_name_H-M 'P -1'
_atom_sites_solution_hydrogens geom
_atom_sites_solution_primary direct
_atom_sites_solution_secondary difmap
_audit_creation_method SHELXL-97
_cell_angle_alpha 107.173(3)
_cell_angle_beta 97.014(3)
_cell_angle_gamma 100.230(3)
_cell_formula_units_Z 2
_cell_length_a 12.1667(4)
_cell_length_b 15.1008(5)
_cell_length_c 19.1414(7)
_cell_measurement_reflns_used 21023
_cell_measurement_temperature 100(2)
_cell_measurement_theta_max 26.1460
_cell_measurement_theta_min 2.4730
_cell_volume 3249.1(2)
_computing_cell_refinement
; 
CrysAlisPro, Agilent Technologies, 
Version 1.171.37.35 (release 13-08-2014 CrysAlis171 .NET) 
(compiled Aug 13 2014,18:06:01) 
;
_computing_data_collection
; 
CrysAlisPro, Agilent Technologies, 
Version 1.171.37.35 (release 13-08-2014 CrysAlis171 .NET) 
(compiled Aug 13 2014,18:06:01) 
;
_computing_data_reduction
; 
CrysAlisPro, Agilent Technologies, 
Version 1.171.37.35 (release 13-08-2014 CrysAlis171 .NET) 
(compiled Aug 13 2014,18:06:01) 
;
_computing_molecular_graphics 'Bruker XP'
_computing_publication_material SHELXL-97
_computing_structure_refinement 'SHELXL-97 (Sheldrick, 1997)'
_computing_structure_solution 'SHELXS-97 (Sheldrick, 1990)'
_diffrn_ambient_temperature 100(2)
_diffrn_detector_area_resol_mean 16.1419
_diffrn_measured_fraction_theta_full 0.997
_diffrn_measured_fraction_theta_max 0.919
_diffrn_measurement_device_type 'Oxford Diffraction Xcalibur, Eos'
_diffrn_measurement_method '\w scans'
_diffrn_radiation_monochromator graphite
_diffrn_radiation_type 'Mo K\a'
_diffrn_radiation_wavelength 0.71073
_diffrn_reflns_av_R_equivalents 0.0647
_diffrn_reflns_av_sigmaI/netI 0.0510
_diffrn_reflns_limit_h_max 16
_diffrn_reflns_limit_h_min -16
_diffrn_reflns_limit_k_max 20
_diffrn_reflns_limit_k_min -20
_diffrn_reflns_limit_l_max 26
_diffrn_reflns_limit_l_min -26
_diffrn_reflns_number 145175
_diffrn_reflns_theta_full 27.50
_diffrn_reflns_theta_max 29.52
_diffrn_reflns_theta_min 2.22
_diffrn_source 'Enhance (Mo) X-ray Source'
_exptl_absorpt_coefficient_mu 0.417
_exptl_absorpt_correction_T_max 1.00000
_exptl_absorpt_correction_T_min 0.95277
_exptl_absorpt_correction_type multi-scan
_exptl_absorpt_process_details
; 
CrysAlisPro, Agilent Technologies, 
Version 1.171.37.35 (release 13-08-2014 CrysAlis171 .NET) 
(compiled Aug 13 2014,18:06:01) 
;
_exptl_crystal_colour colourless
_exptl_crystal_density_diffrn 1.429
_exptl_crystal_density_method 'not measured'
_exptl_crystal_description irregular
_exptl_crystal_F_000 1436
_exptl_crystal_size_max 0.24
_exptl_crystal_size_mid 0.20
_exptl_crystal_size_min 0.06
_refine_diff_density_max 0.509
_refine_diff_density_min -0.669
_refine_diff_density_rms 0.080
_refine_ls_extinction_method none
_refine_ls_goodness_of_fit_ref 1.038
_refine_ls_hydrogen_treatment mixed
_refine_ls_matrix_type full
_refine_ls_number_parameters 875
_refine_ls_number_reflns 16661
_refine_ls_number_restraints 72
_refine_ls_restrained_S_all 1.044
_refine_ls_R_factor_all 0.0632
_refine_ls_R_factor_gt 0.0413
_refine_ls_shift/su_max 0.003
_refine_ls_shift/su_mean 0.000
_refine_ls_structure_factor_coef Fsqd
_refine_ls_weighting_details 'calc w=1/[\s^2^(Fo^2^)+(0.0238P)^2^+3.0241P] where P=(Fo^2^+2Fc^2^)/3'
_refine_ls_weighting_scheme calc
_refine_ls_wR_factor_gt 0.0756
_refine_ls_wR_factor_ref 0.0831
_reflns_number_gt 13256
_reflns_number_total 16661
_reflns_threshold_expression >2sigma(I)
_cod_data_source_file om6b00217_si_002.cif
_cod_data_source_block andre37
_cod_original_cell_volume 3249.10(19)
_cod_database_code 4088590

loop_
_symmetry_equiv_pos_as_xyz
'x, y, z'
'-x, -y, -z'

loop_
_atom_site_label
_atom_site_type_symbol
_atom_site_fract_x
_atom_site_fract_y
_atom_site_fract_z
_atom_site_U_iso_or_equiv
_atom_site_adp_type
_atom_site_occupancy
_atom_site_symmetry_multiplicity
_atom_site_calc_flag
_atom_site_refinement_flags
_atom_site_disorder_assembly
_atom_site_disorder_group
Pd Pd 0.871704(13) 0.527402(11) 0.654993(9) 0.01401(4) Uani 1 1 d . . .
Cl Cl 0.90003(5) 0.67755(4) 0.75177(3) 0.02437(12) Uani 1 1 d . . .
B1 B 0.6152(2) 0.26835(16) 0.78754(13) 0.0159(5) Uani 1 1 d . . .
N1 N 0.71835(13) 0.37922(11) 0.70657(9) 0.0117(3) Uani 1 1 d . . .
N2 N 0.87952(13) 0.44157(11) 0.78085(9) 0.0133(3) Uani 1 1 d . . .
F1 F 0.61688(11) 0.26530(9) 0.95056(7) 0.0268(3) Uani 1 1 d . . .
F2 F 0.72139(12) 0.16363(10) 1.01337(7) 0.0311(3) Uani 1 1 d . . .
F3 F 0.86463(13) 0.06276(10) 0.94463(8) 0.0361(4) Uani 1 1 d . . .
F4 F 0.89135(13) 0.06135(11) 0.80475(8) 0.0376(4) Uani 1 1 d . . .
F5 F 0.77721(12) 0.15239(9) 0.73531(7) 0.0270(3) Uani 1 1 d . . .
F6 F 0.43418(10) 0.31130(8) 0.69674(7) 0.0216(3) Uani 1 1 d . . .
F7 F 0.25611(11) 0.19401(10) 0.60080(8) 0.0348(3) Uani 1 1 d . . .
F8 F 0.22304(12) 0.00226(10) 0.57292(8) 0.0387(4) Uani 1 1 d . . .
F9 F 0.38373(14) -0.06688(9) 0.64000(8) 0.0401(4) Uani 1 1 d . . .
F10 F 0.56497(13) 0.04592(9) 0.73104(8) 0.0347(3) Uani 1 1 d . . .
F11 F 0.64431(10) 0.48753(8) 0.84746(7) 0.0207(3) Uani 1 1 d . . .
F12 F 0.50877(11) 0.57772(9) 0.92281(7) 0.0277(3) Uani 1 1 d . . .
F13 F 0.33013(11) 0.48192(10) 0.96395(7) 0.0307(3) Uani 1 1 d . . .
F14 F 0.28742(11) 0.28799(10) 0.92231(8) 0.0329(3) Uani 1 1 d . . .
F15 F 0.42143(11) 0.19374(9) 0.84487(7) 0.0269(3) Uani 1 1 d . . .
C1 C 0.81878(16) 0.44366(13) 0.71725(11) 0.0120(4) Uani 1 1 d . . .
C2 C 0.71555(17) 0.33642(14) 0.76345(11) 0.0134(4) Uani 1 1 d . . .
C3 C 0.81873(17) 0.37621(14) 0.80773(11) 0.0149(4) Uani 1 1 d . . .
H3 H 0.8455 0.3616 0.8508 0.018 Uiso 1 1 calc R . .
C4 C 0.63547(16) 0.35678(14) 0.63929(11) 0.0135(4) Uani 1 1 d . . .
C5 C 0.57695(17) 0.42571(15) 0.62969(12) 0.0168(4) Uani 1 1 d . . .
C6 C 0.50115(18) 0.40245(16) 0.56241(12) 0.0214(5) Uani 1 1 d . . .
H6 H 0.4600 0.4476 0.5544 0.026 Uiso 1 1 calc R . .
C7 C 0.48468(18) 0.31604(16) 0.50761(12) 0.0234(5) Uani 1 1 d . . .
H7 H 0.4326 0.3020 0.4625 0.028 Uiso 1 1 calc R . .
C8 C 0.54416(18) 0.24953(16) 0.51822(12) 0.0215(5) Uani 1 1 d . . .
H8 H 0.5327 0.1902 0.4799 0.026 Uiso 1 1 calc R . .
C9 C 0.62044(17) 0.26783(14) 0.58386(11) 0.0158(4) Uani 1 1 d . . .
C10 C 0.58763(17) 0.52184(15) 0.68819(12) 0.0181(4) Uani 1 1 d . . .
H10 H 0.6531 0.5317 0.7288 0.022 Uiso 1 1 calc R . .
C11 C 0.61005(19) 0.60359(16) 0.65607(13) 0.0238(5) Uani 1 1 d . . .
H11A H 0.6791 0.6024 0.6346 0.036 Uiso 1 1 calc R . .
H11B H 0.6201 0.6643 0.6958 0.036 Uiso 1 1 calc R . .
H11C H 0.5454 0.5963 0.6173 0.036 Uiso 1 1 calc R . .
C12 C 0.48005(18) 0.52561(16) 0.72213(13) 0.0236(5) Uani 1 1 d . . .
H12A H 0.4912 0.5867 0.7617 0.035 Uiso 1 1 calc R . .
H12B H 0.4647 0.4736 0.7430 0.035 Uiso 1 1 calc R . .
H12C H 0.4155 0.5189 0.6834 0.035 Uiso 1 1 calc R . .
C13 C 0.68383(18) 0.19316(14) 0.59400(12) 0.0183(4) Uani 1 1 d . . .
H13 H 0.6969 0.2007 0.6482 0.022 Uiso 1 1 calc R . .
C14 C 0.80054(19) 0.20651(16) 0.57144(14) 0.0250(5) Uani 1 1 d . . .
H14A H 0.7909 0.1986 0.5182 0.037 Uiso 1 1 calc R . .
H14B H 0.8397 0.1590 0.5816 0.037 Uiso 1 1 calc R . .
H14C H 0.8457 0.2705 0.6001 0.037 Uiso 1 1 calc R . .
C15 C 0.6160(2) 0.09181(15) 0.55266(13) 0.0236(5) Uani 1 1 d . . .
H15A H 0.5380 0.0856 0.5619 0.035 Uiso 1 1 calc R . .
H15B H 0.6516 0.0471 0.5704 0.035 Uiso 1 1 calc R . .
H15C H 0.6150 0.0775 0.4992 0.035 Uiso 1 1 calc R . .
C16 C 0.99504(16) 0.49422(14) 0.81450(11) 0.0155(4) Uani 1 1 d . . .
C17 C 1.01325(17) 0.57366(15) 0.87851(12) 0.0185(4) Uani 1 1 d . . .
C18 C 1.12554(18) 0.62022(16) 0.91030(12) 0.0224(5) Uani 1 1 d . . .
H18 H 1.1408 0.6739 0.9542 0.027 Uiso 1 1 calc R . .
C19 C 1.21546(19) 0.59088(17) 0.88007(13) 0.0248(5) Uani 1 1 d . . .
H19 H 1.2912 0.6251 0.9023 0.030 Uiso 1 1 calc R . .
C20 C 1.19497(18) 0.51141(17) 0.81723(13) 0.0240(5) Uani 1 1 d . . .
H20 H 1.2572 0.4911 0.7969 0.029 Uiso 1 1 calc R . .
C21 C 1.08445(18) 0.46072(15) 0.78342(12) 0.0188(4) Uani 1 1 d . . .
C22 C 0.91725(18) 0.60803(15) 0.91468(13) 0.0228(5) Uani 1 1 d . . .
H22 H 0.8458 0.5829 0.8764 0.027 Uiso 1 1 calc R . .
C23 C 0.9372(2) 0.71659(16) 0.94387(14) 0.0307(6) Uani 1 1 d . . .
H23A H 0.8686 0.7346 0.9601 0.046 Uiso 1 1 calc R . .
H23B H 0.9547 0.7425 0.9042 0.046 Uiso 1 1 calc R . .
H23C H 1.0010 0.7423 0.9860 0.046 Uiso 1 1 calc R . .
C24 C 0.8990(2) 0.57018(19) 0.97896(15) 0.0390(7) Uani 1 1 d . . .
H24A H 0.8781 0.5005 0.9602 0.058 Uiso 1 1 calc R . .
H24B H 0.8378 0.5944 1.0018 0.058 Uiso 1 1 calc R . .
H24C H 0.9693 0.5913 1.0162 0.058 Uiso 1 1 calc R . .
C25 C 1.06450(19) 0.36985(17) 0.71800(13) 0.0249(5) Uani 1 1 d . . .
H25 H 0.9819 0.3518 0.6953 0.030 Uiso 1 1 calc R . .
C26 C 1.1317(2) 0.3826(2) 0.65780(14) 0.0357(6) Uani 1 1 d . . .
H26A H 1.1184 0.4385 0.6450 0.053 Uiso 1 1 calc R . .
H26B H 1.1068 0.3260 0.6135 0.053 Uiso 1 1 calc R . .
H26C H 1.2129 0.3915 0.6764 0.053 Uiso 1 1 calc R . .
C27 C 1.0922(3) 0.28893(19) 0.74445(17) 0.0457(7) Uani 1 1 d . . .
H27A H 1.1732 0.3042 0.7662 0.069 Uiso 1 1 calc R . .
H27B H 1.0742 0.2299 0.7021 0.069 Uiso 1 1 calc R . .
H27C H 1.0469 0.2808 0.7820 0.069 Uiso 1 1 calc R . .
C28 C 0.68687(18) 0.21480(14) 0.83681(12) 0.0189(4) Uani 1 1 d . . .
C29 C 0.68035(18) 0.21424(15) 0.90879(12) 0.0196(4) Uani 1 1 d . . .
C30 C 0.7368(2) 0.16288(16) 0.94457(12) 0.0237(5) Uani 1 1 d . . .
C31 C 0.8085(2) 0.11211(16) 0.91058(13) 0.0260(5) Uani 1 1 d . . .
C32 C 0.8224(2) 0.11218(16) 0.84006(13) 0.0249(5) Uani 1 1 d . . .
C33 C 0.76219(19) 0.16176(15) 0.80583(12) 0.0212(5) Uani 1 1 d . . .
C34 C 0.51494(17) 0.18804(14) 0.71949(11) 0.0171(4) Uani 1 1 d . . .
C35 C 0.42946(18) 0.21758(15) 0.68268(12) 0.0190(4) Uani 1 1 d . . .
C36 C 0.33365(18) 0.15830(17) 0.63371(13) 0.0240(5) Uani 1 1 d . . .
C37 C 0.31705(19) 0.06173(17) 0.61974(13) 0.0266(5) Uani 1 1 d . . .
C38 C 0.3974(2) 0.02757(16) 0.65371(13) 0.0266(5) Uani 1 1 d . . .
C39 C 0.4930(2) 0.08937(16) 0.70148(12) 0.0229(5) Uani 1 1 d . . .
C40 C 0.54011(17) 0.33402(15) 0.83983(11) 0.0174(4) Uani 1 1 d . . .
C41 C 0.55644(17) 0.43220(15) 0.86291(11) 0.0179(4) Uani 1 1 d . . .
C42 C 0.48663(19) 0.48193(16) 0.90255(12) 0.0212(5) Uani 1 1 d . . .
C43 C 0.39576(19) 0.43411(17) 0.92292(12) 0.0229(5) Uani 1 1 d . . .
C44 C 0.37476(19) 0.33643(17) 0.90172(12) 0.0238(5) Uani 1 1 d . . .
C45 C 0.44591(18) 0.28976(15) 0.86140(12) 0.0204(4) Uani 1 1 d . . .
C46 C 0.8621(2) 0.42329(16) 0.55274(12) 0.0204(5) Uani 1 1 d . . .
C47 C 0.85839(18) 0.50910(15) 0.53722(11) 0.0187(4) Uani 1 1 d . . .
C48 C 0.9469(2) 0.58681(16) 0.57543(12) 0.0205(5) Uani 1 1 d . . .
C49 C 0.7530(2) 0.51968(18) 0.49348(13) 0.0278(5) Uani 1 1 d . . .
H49A H 0.7554 0.4974 0.4403 0.042 Uiso 1 1 calc R . .
H49B H 0.7489 0.5868 0.5086 0.042 Uiso 1 1 calc R . .
H49C H 0.6858 0.4818 0.5030 0.042 Uiso 1 1 calc R . .
Li Li 1.0179(4) 0.7951(3) 0.7227(2) 0.0302(9) Uani 1 1 d . A .
O1 O 0.93603(15) 0.82890(13) 0.64331(11) 0.0399(5) Uani 1 1 d D . .
C50 C 0.9786(4) 0.8814(4) 0.5974(3) 0.0688(18) Uani 0.794(8) 1 d PD A 1
H50A H 0.9719 0.8387 0.5459 0.083 Uiso 0.794(8) 1 calc PR A 1
H50B H 1.0593 0.9141 0.6174 0.083 Uiso 0.794(8) 1 calc PR A 1
C51 C 0.9060(6) 0.9518(6) 0.5994(7) 0.078(2) Uani 0.794(8) 1 d PDU A 1
H51A H 0.9372 1.0107 0.6421 0.093 Uiso 0.794(8) 1 calc PR A 1
H51B H 0.8998 0.9681 0.5528 0.093 Uiso 0.794(8) 1 calc PR A 1
C52 C 0.7939(5) 0.9016(6) 0.6073(6) 0.064(2) Uani 0.794(8) 1 d PDU A 1
H52A H 0.7477 0.8618 0.5582 0.077 Uiso 0.794(8) 1 calc PR A 1
H52B H 0.7512 0.9474 0.6331 0.077 Uiso 0.794(8) 1 calc PR A 1
C53 C 0.8246(3) 0.8412(3) 0.6533(3) 0.0419(11) Uani 0.794(8) 1 d PDU A 1
H53A H 0.8241 0.8732 0.7065 0.050 Uiso 0.794(8) 1 calc PR A 1
H53B H 0.7698 0.7789 0.6364 0.050 Uiso 0.794(8) 1 calc PR A 1
C50' C 0.9821(12) 0.9315(9) 0.6480(11) 0.050(5) Uiso 0.206(8) 1 d PD A 2
H50C H 1.0027 0.9735 0.7004 0.060 Uiso 0.206(8) 1 calc PR A 2
H50D H 1.0502 0.9366 0.6246 0.060 Uiso 0.206(8) 1 calc PR A 2
C51' C 0.888(2) 0.958(2) 0.607(3) 0.073(5) Uiso 0.206(8) 1 d PDU A 2
H51C H 0.8903 1.0265 0.6269 0.087 Uiso 0.206(8) 1 calc PR A 2
H51D H 0.8909 0.9408 0.5530 0.087 Uiso 0.206(8) 1 calc PR A 2
C52' C 0.7834(19) 0.9001(19) 0.619(3) 0.058(5) Uiso 0.206(8) 1 d PDU A 2
H52C H 0.7171 0.8904 0.5798 0.070 Uiso 0.206(8) 1 calc PR A 2
H52D H 0.7653 0.9300 0.6683 0.070 Uiso 0.206(8) 1 calc PR A 2
C53' C 0.8186(9) 0.8090(10) 0.6144(9) 0.031(3) Uiso 0.206(8) 1 d PDU A 2
H53C H 0.7750 0.7757 0.6432 0.037 Uiso 0.206(8) 1 calc PR A 2
H53D H 0.8025 0.7671 0.5619 0.037 Uiso 0.206(8) 1 calc PR A 2
O2 O 1.15717(15) 0.75908(13) 0.70359(9) 0.0354(4) Uani 1 1 d . . .
C54 C 1.2137(3) 0.7386(3) 0.76639(19) 0.0717(12) Uani 1 1 d . A .
H54A H 1.1607 0.6922 0.7808 0.086 Uiso 1 1 calc R . .
H54B H 1.2409 0.7975 0.8097 0.086 Uiso 1 1 calc R . .
C55 C 1.3109(3) 0.6986(2) 0.74208(19) 0.0513(8) Uani 1 1 d . . .
H55A H 1.2888 0.6283 0.7213 0.062 Uiso 1 1 calc R A .
H55B H 1.3758 0.7173 0.7840 0.062 Uiso 1 1 calc R . .
C56 C 1.3404(2) 0.7415(2) 0.68321(18) 0.0444(7) Uani 1 1 d . A .
H56A H 1.3759 0.6999 0.6467 0.053 Uiso 1 1 calc R . .
H56B H 1.3924 0.8050 0.7055 0.053 Uiso 1 1 calc R . .
C57 C 1.2261(2) 0.7484(2) 0.64756(15) 0.0377(6) Uani 1 1 d . A .
H57A H 1.2342 0.8038 0.6295 0.045 Uiso 1 1 calc R . .
H57B H 1.1913 0.6901 0.6048 0.045 Uiso 1 1 calc R . .
O3 O 1.07471(16) 0.91362(12) 0.80454(10) 0.0391(5) Uani 1 1 d D . .
C58 C 1.1731(6) 0.9836(4) 0.8041(4) 0.094(3) Uani 0.878(9) 1 d PDU A 3
H58A H 1.1497 1.0295 0.7808 0.113 Uiso 0.878(9) 1 calc PR A 3
H58B H 1.2266 0.9523 0.7761 0.113 Uiso 0.878(9) 1 calc PR A 3
C59 C 1.2279(4) 1.0336(3) 0.8848(3) 0.0695(17) Uani 0.878(9) 1 d PD A 3
H59A H 1.2808 0.9986 0.9024 0.083 Uiso 0.878(9) 1 calc PR A 3
H59B H 1.2693 1.0995 0.8929 0.083 Uiso 0.878(9) 1 calc PR A 3
C60 C 1.1323(6) 1.0324(5) 0.9209(3) 0.062(2) Uani 0.878(9) 1 d PDU A 3
H60A H 1.0937 1.0836 0.9167 0.074 Uiso 0.878(9) 1 calc PR A 3
H60B H 1.1552 1.0401 0.9741 0.074 Uiso 0.878(9) 1 calc PR A 3
C58' C 1.1459(18) 0.9917(13) 0.7963(11) 0.012(5) Uiso 0.122(9) 1 d PDU A 4
H58C H 1.1084 1.0120 0.7567 0.015 Uiso 0.122(9) 1 calc PR A 4
H58D H 1.2177 0.9755 0.7831 0.015 Uiso 0.122(9) 1 calc PR A 4
C59' C 1.169(3) 1.0695(15) 0.8703(12) 0.051(9) Uiso 0.122(9) 1 d PD A 4
H59C H 1.2519 1.0911 0.8893 0.061 Uiso 0.122(9) 1 calc PR A 4
H59D H 1.1395 1.1244 0.8644 0.061 Uiso 0.122(9) 1 calc PR A 4
C60' C 1.115(2) 1.0340(18) 0.9209(12) 0.003(4) Uiso 0.122(9) 1 d PDU A 4
H60C H 1.0603 1.0720 0.9401 0.004 Uiso 0.122(9) 1 calc PR A 4
H60D H 1.1719 1.0364 0.9635 0.004 Uiso 0.122(9) 1 calc PR A 4
C61 C 1.0556(3) 0.93471(19) 0.87897(15) 0.0409(7) Uani 1 1 d D A .
H61A H 1.0757 0.8866 0.9008 0.049 Uiso 0.878(9) 1 calc PR A 3
H61B H 0.9748 0.9360 0.8807 0.049 Uiso 0.878(9) 1 calc PR A 3
H61C H 1.0847 0.8909 0.9023 0.049 Uiso 0.122(9) 1 calc PR A 4
H61D H 0.9731 0.9265 0.8793 0.049 Uiso 0.122(9) 1 calc PR A 4
C91 C 0.6764(2) 0.8154(2) 0.84422(18) 0.0490(8) Uani 1 1 d . . .
H91 H 0.7332 0.7899 0.8203 0.059 Uiso 1 1 calc R . .
C92 C 0.6362(3) 0.8865(2) 0.82616(17) 0.0466(8) Uani 1 1 d . . .
H92 H 0.6645 0.9091 0.7890 0.056 Uiso 1 1 calc R . .
C93 C 0.5562(3) 0.9254(2) 0.86075(18) 0.0474(7) Uani 1 1 d . . .
H93 H 0.5293 0.9750 0.8481 0.057 Uiso 1 1 calc R . .
C94 C 0.5153(3) 0.8920(2) 0.91382(19) 0.0526(8) Uani 1 1 d . . .
H94 H 0.4599 0.9189 0.9384 0.063 Uiso 1 1 calc R . .
C95 C 0.5536(3) 0.8196(3) 0.93206(19) 0.0574(9) Uani 1 1 d . . .
H95 H 0.5242 0.7966 0.9687 0.069 Uiso 1 1 calc R . .
C96 C 0.6345(3) 0.7809(2) 0.8970(2) 0.0524(8) Uani 1 1 d . . .
H96 H 0.6612 0.7308 0.9092 0.063 Uiso 1 1 calc R . .
H46A H 0.798(2) 0.3739(19) 0.5337(14) 0.031(7) Uiso 1 1 d . . .
H48A H 0.943(2) 0.6490(19) 0.5770(13) 0.028(7) Uiso 1 1 d . . .
H46B H 0.933(2) 0.4061(18) 0.5600(14) 0.034(7) Uiso 1 1 d . . .
H48B H 1.019(2) 0.5771(17) 0.5904(13) 0.026(7) Uiso 1 1 d . . .

loop_
_atom_site_aniso_label
_atom_site_aniso_U_11
_atom_site_aniso_U_22
_atom_site_aniso_U_33
_atom_site_aniso_U_23
_atom_site_aniso_U_13
_atom_site_aniso_U_12
Pd 0.01360(8) 0.01421(8) 0.01485(8) 0.00611(6) 0.00381(6) 0.00153(6)
Cl 0.0332(3) 0.0168(2) 0.0210(3) 0.0051(2) 0.0062(2) 0.0014(2)
B1 0.0176(11) 0.0142(11) 0.0139(11) 0.0049(9) 0.0011(9) -0.0011(9)
N1 0.0123(8) 0.0111(8) 0.0105(8) 0.0033(6) 0.0000(6) 0.0015(6)
N2 0.0119(8) 0.0135(8) 0.0136(8) 0.0048(7) 0.0015(7) 0.0008(6)
F1 0.0338(7) 0.0317(7) 0.0166(6) 0.0102(6) 0.0071(6) 0.0062(6)
F2 0.0429(8) 0.0321(8) 0.0178(7) 0.0145(6) 0.0010(6) -0.0009(6)
F3 0.0521(9) 0.0312(8) 0.0286(8) 0.0170(6) -0.0040(7) 0.0135(7)
F4 0.0519(9) 0.0397(9) 0.0305(8) 0.0146(7) 0.0082(7) 0.0281(8)
F5 0.0423(8) 0.0298(7) 0.0165(6) 0.0115(6) 0.0095(6) 0.0172(6)
F6 0.0186(6) 0.0193(6) 0.0251(7) 0.0065(5) 0.0017(5) 0.0028(5)
F7 0.0191(7) 0.0385(8) 0.0364(8) 0.0013(7) -0.0059(6) 0.0061(6)
F8 0.0243(7) 0.0350(8) 0.0361(8) -0.0043(7) -0.0016(6) -0.0134(6)
F9 0.0584(10) 0.0165(7) 0.0325(8) 0.0062(6) -0.0029(7) -0.0133(7)
F10 0.0509(9) 0.0162(7) 0.0300(8) 0.0094(6) -0.0109(7) -0.0004(6)
F11 0.0211(6) 0.0166(6) 0.0239(7) 0.0065(5) 0.0081(5) 0.0003(5)
F12 0.0367(8) 0.0211(7) 0.0278(7) 0.0072(6) 0.0119(6) 0.0100(6)
F13 0.0312(7) 0.0387(8) 0.0285(7) 0.0117(6) 0.0159(6) 0.0155(6)
F14 0.0264(7) 0.0394(8) 0.0356(8) 0.0147(7) 0.0180(6) 0.0017(6)
F15 0.0292(7) 0.0195(7) 0.0297(7) 0.0079(6) 0.0116(6) -0.0044(5)
C1 0.0110(9) 0.0117(9) 0.0119(9) 0.0021(7) 0.0015(8) 0.0024(7)
C2 0.0168(10) 0.0118(9) 0.0119(9) 0.0043(7) 0.0044(8) 0.0024(8)
C3 0.0178(10) 0.0153(10) 0.0123(10) 0.0070(8) 0.0015(8) 0.0020(8)
C4 0.0105(9) 0.0166(10) 0.0130(9) 0.0061(8) 0.0015(8) -0.0003(8)
C5 0.0122(9) 0.0185(10) 0.0203(11) 0.0090(8) 0.0037(8) 0.0001(8)
C6 0.0166(10) 0.0245(11) 0.0251(12) 0.0127(9) -0.0006(9) 0.0047(9)
C7 0.0186(11) 0.0299(12) 0.0183(11) 0.0097(9) -0.0066(9) 0.0006(9)
C8 0.0246(11) 0.0208(11) 0.0144(10) 0.0036(9) -0.0008(9) -0.0002(9)
C9 0.0159(10) 0.0161(10) 0.0142(10) 0.0056(8) 0.0021(8) -0.0002(8)
C10 0.0144(10) 0.0200(11) 0.0209(11) 0.0073(9) 0.0021(9) 0.0055(8)
C11 0.0239(11) 0.0209(11) 0.0294(12) 0.0115(10) 0.0047(10) 0.0064(9)
C12 0.0199(11) 0.0233(11) 0.0291(12) 0.0081(10) 0.0061(10) 0.0085(9)
C13 0.0238(11) 0.0152(10) 0.0137(10) 0.0033(8) 0.0014(9) 0.0026(8)
C14 0.0236(11) 0.0175(11) 0.0329(13) 0.0075(10) 0.0032(10) 0.0049(9)
C15 0.0295(12) 0.0146(10) 0.0225(12) 0.0041(9) 0.0038(10) -0.0015(9)
C16 0.0121(9) 0.0168(10) 0.0167(10) 0.0078(8) -0.0020(8) 0.0000(8)
C17 0.0175(10) 0.0184(10) 0.0195(11) 0.0080(9) 0.0011(9) 0.0024(8)
C18 0.0208(11) 0.0210(11) 0.0200(11) 0.0046(9) -0.0030(9) -0.0013(9)
C19 0.0156(10) 0.0285(12) 0.0256(12) 0.0089(10) -0.0036(9) -0.0022(9)
C20 0.0142(10) 0.0335(13) 0.0248(12) 0.0101(10) 0.0032(9) 0.0058(9)
C21 0.0178(10) 0.0213(11) 0.0174(11) 0.0082(9) 0.0005(9) 0.0035(9)
C22 0.0168(10) 0.0200(11) 0.0253(12) 0.0006(9) 0.0022(9) 0.0014(9)
C23 0.0350(14) 0.0233(12) 0.0268(13) -0.0014(10) 0.0043(11) 0.0059(10)
C24 0.0449(16) 0.0324(14) 0.0416(16) 0.0088(12) 0.0264(13) 0.0065(12)
C25 0.0156(10) 0.0285(12) 0.0252(12) 0.0013(10) 0.0022(9) 0.0050(9)
C26 0.0324(14) 0.0456(16) 0.0270(13) 0.0039(12) 0.0092(11) 0.0149(12)
C27 0.064(2) 0.0255(14) 0.0454(17) 0.0058(12) 0.0096(15) 0.0133(14)
C28 0.0223(11) 0.0137(10) 0.0170(10) 0.0052(8) 0.0008(9) -0.0037(8)
C29 0.0215(11) 0.0159(10) 0.0173(11) 0.0037(8) 0.0024(9) -0.0029(8)
C30 0.0311(12) 0.0225(11) 0.0127(10) 0.0080(9) -0.0032(9) -0.0050(10)
C31 0.0337(13) 0.0188(11) 0.0233(12) 0.0109(9) -0.0065(10) 0.0011(10)
C32 0.0319(13) 0.0199(11) 0.0221(12) 0.0071(9) 0.0012(10) 0.0060(10)
C33 0.0299(12) 0.0190(11) 0.0158(10) 0.0087(9) 0.0030(9) 0.0041(9)
C34 0.0188(10) 0.0163(10) 0.0150(10) 0.0061(8) 0.0042(8) -0.0020(8)
C35 0.0181(10) 0.0184(10) 0.0184(11) 0.0050(8) 0.0062(9) -0.0016(8)
C36 0.0159(10) 0.0305(13) 0.0219(12) 0.0048(10) 0.0037(9) 0.0025(9)
C37 0.0195(11) 0.0278(12) 0.0203(12) -0.0002(10) 0.0015(9) -0.0104(9)
C38 0.0359(14) 0.0157(11) 0.0219(12) 0.0045(9) 0.0061(11) -0.0079(10)
C39 0.0297(12) 0.0195(11) 0.0181(11) 0.0086(9) 0.0026(10) -0.0011(9)
C40 0.0168(10) 0.0202(11) 0.0133(10) 0.0053(8) 0.0007(8) 0.0007(8)
C41 0.0175(10) 0.0217(11) 0.0144(10) 0.0080(8) 0.0035(8) 0.0001(8)
C42 0.0255(11) 0.0209(11) 0.0171(11) 0.0062(9) 0.0043(9) 0.0050(9)
C43 0.0226(11) 0.0313(13) 0.0167(11) 0.0076(9) 0.0063(9) 0.0089(10)
C44 0.0197(11) 0.0335(13) 0.0192(11) 0.0120(10) 0.0065(9) 0.0010(10)
C45 0.0222(11) 0.0198(11) 0.0167(11) 0.0057(9) 0.0030(9) -0.0011(9)
C46 0.0232(12) 0.0212(11) 0.0151(11) 0.0033(9) 0.0060(9) 0.0035(10)
C47 0.0210(11) 0.0248(11) 0.0131(10) 0.0084(9) 0.0081(9) 0.0048(9)
C48 0.0232(12) 0.0222(12) 0.0188(11) 0.0095(9) 0.0086(9) 0.0038(9)
C49 0.0277(12) 0.0337(13) 0.0236(12) 0.0137(10) 0.0030(10) 0.0043(10)
Li 0.032(2) 0.024(2) 0.037(2) 0.0125(18) 0.0081(19) 0.0054(17)
O1 0.0375(10) 0.0418(11) 0.0521(12) 0.0320(10) 0.0087(9) 0.0096(9)
C50 0.077(3) 0.084(4) 0.083(4) 0.069(4) 0.035(3) 0.026(3)
C51 0.094(4) 0.058(3) 0.095(5) 0.062(3) -0.008(4) 0.004(3)
C52 0.067(3) 0.064(3) 0.073(5) 0.038(3) -0.006(3) 0.028(3)
C53 0.0346(19) 0.043(2) 0.054(3) 0.025(2) 0.0030(18) 0.0110(16)
O2 0.0420(10) 0.0466(11) 0.0269(9) 0.0154(8) 0.0102(8) 0.0246(9)
C54 0.075(2) 0.132(4) 0.050(2) 0.051(2) 0.0298(19) 0.079(3)
C55 0.0466(17) 0.061(2) 0.066(2) 0.0327(17) 0.0229(16) 0.0326(16)
C56 0.0333(15) 0.0410(16) 0.064(2) 0.0213(15) 0.0171(14) 0.0072(13)
C57 0.0310(14) 0.0413(16) 0.0336(15) 0.0108(12) 0.0081(12) -0.0090(12)
O3 0.0502(11) 0.0219(9) 0.0413(11) 0.0048(8) 0.0195(9) -0.0003(8)
C58 0.123(5) 0.039(2) 0.101(4) -0.005(3) 0.079(4) -0.022(3)
C59 0.044(2) 0.028(2) 0.118(4) 0.006(2) 0.019(2) -0.0109(17)
C60 0.080(5) 0.048(3) 0.038(2) 0.0114(17) 0.000(2) -0.021(3)
C61 0.0491(17) 0.0339(15) 0.0327(15) 0.0105(12) 0.0068(13) -0.0071(13)
C91 0.0339(15) 0.0407(17) 0.0531(19) -0.0086(14) 0.0104(14) -0.0010(13)
C92 0.0516(18) 0.0398(17) 0.0385(16) 0.0087(13) 0.0111(14) -0.0100(14)
C93 0.0508(18) 0.0284(15) 0.058(2) 0.0122(14) 0.0043(16) 0.0025(13)
C94 0.0412(17) 0.054(2) 0.055(2) 0.0044(16) 0.0155(15) 0.0089(15)
C95 0.0463(19) 0.079(3) 0.051(2) 0.0361(19) 0.0112(16) -0.0012(18)
C96 0.0377(16) 0.0420(18) 0.075(2) 0.0257(17) -0.0049(16) 0.0001(14)

loop_
_atom_type_symbol
_atom_type_description
_atom_type_scat_dispersion_real
_atom_type_scat_dispersion_imag
_atom_type_scat_source
C C 0.0033 0.0016 'International Tables Vol C Tables 4.2.6.8 and 6.1.1.4'
H H 0.0000 0.0000 'International Tables Vol C Tables 4.2.6.8 and 6.1.1.4'
B B 0.0013 0.0007 'International Tables Vol C Tables 4.2.6.8 and 6.1.1.4'
N N 0.0061 0.0033 'International Tables Vol C Tables 4.2.6.8 and 6.1.1.4'
F F 0.0171 0.0103 'International Tables Vol C Tables 4.2.6.8 and 6.1.1.4'
Pd Pd -0.9988 1.0072 'International Tables Vol C Tables 4.2.6.8 and 6.1.1.4'
Li Li -0.0003 0.0001 'International Tables Vol C Tables 4.2.6.8 and 6.1.1.4'
O O 0.0106 0.0060 'International Tables Vol C Tables 4.2.6.8 and 6.1.1.4'
Cl Cl 0.1484 0.1585 'International Tables Vol C Tables 4.2.6.8 and 6.1.1.4'

loop_
_geom_angle_atom_site_label_1
_geom_angle_atom_site_label_2
_geom_angle_atom_site_label_3
_geom_angle
C1 Pd C46 100.58(8)
C1 Pd C47 135.83(8)
C46 Pd C47 38.84(8)
C1 Pd C48 165.58(8)
C46 Pd C48 67.66(9)
C47 Pd C48 37.05(8)
C1 Pd Cl 96.46(5)
C46 Pd Cl 162.96(6)
C47 Pd Cl 124.89(6)
C48 Pd Cl 95.54(6)
Li Cl Pd 109.93(11)
C2 B1 C40 110.74(16)
C2 B1 C28 104.10(16)
C40 B1 C28 110.50(17)
C2 B1 C34 117.85(17)
C40 B1 C34 103.02(16)
C28 B1 C34 110.72(16)
C1 N1 C2 112.22(16)
C1 N1 C4 119.24(16)
C2 N1 C4 128.29(16)
C1 N2 C3 110.54(16)
C1 N2 C16 125.94(17)
C3 N2 C16 123.38(16)
N2 C1 N1 104.07(16)
N2 C1 Pd 125.81(14)
N1 C1 Pd 130.12(14)
C3 C2 N1 103.38(16)
C3 C2 B1 121.54(18)
N1 C2 B1 134.42(17)
C2 C3 N2 109.76(17)
C5 C4 C9 122.14(18)
C5 C4 N1 119.13(17)
C9 C4 N1 118.65(17)
C6 C5 C4 117.20(19)
C6 C5 C10 118.33(19)
C4 C5 C10 124.44(18)
C7 C6 C5 121.8(2)
C6 C7 C8 119.9(2)
C7 C8 C9 121.3(2)
C8 C9 C4 117.66(19)
C8 C9 C13 120.06(18)
C4 C9 C13 122.27(18)
C5 C10 C11 111.87(18)
C5 C10 C12 111.30(17)
C11 C10 C12 108.59(17)
C9 C13 C15 112.84(18)
C9 C13 C14 112.59(17)
C15 C13 C14 109.43(18)
C17 C16 C21 122.63(18)
C17 C16 N2 118.87(18)
C21 C16 N2 118.43(18)
C18 C17 C16 116.9(2)
C18 C17 C22 119.92(19)
C16 C17 C22 123.12(18)
C19 C18 C17 122.0(2)
C18 C19 C20 119.8(2)
C19 C20 C21 121.0(2)
C20 C21 C16 117.6(2)
C20 C21 C25 119.96(19)
C16 C21 C25 122.34(18)
C17 C22 C24 111.21(19)
C17 C22 C23 113.03(19)
C24 C22 C23 108.4(2)
C21 C25 C27 110.5(2)
C21 C25 C26 112.4(2)
C27 C25 C26 110.7(2)
C29 C28 C33 112.0(2)
C29 C28 B1 127.57(19)
C33 C28 B1 120.40(18)
F1 C29 C30 113.77(19)
F1 C29 C28 121.8(2)
C30 C29 C28 124.4(2)
F2 C30 C31 119.7(2)
F2 C30 C29 120.1(2)
C31 C30 C29 120.1(2)
F3 C31 C30 120.9(2)
F3 C31 C32 120.5(2)
C30 C31 C32 118.6(2)
F4 C32 C33 120.9(2)
F4 C32 C31 119.8(2)
C33 C32 C31 119.3(2)
F5 C33 C32 114.3(2)
F5 C33 C28 120.23(19)
C32 C33 C28 125.4(2)
C39 C34 C35 112.00(19)
C39 C34 B1 127.17(19)
C35 C34 B1 119.92(18)
F6 C35 C36 114.64(19)
F6 C35 C34 119.82(18)
C36 C35 C34 125.5(2)
F7 C36 C37 120.1(2)
F7 C36 C35 120.9(2)
C37 C36 C35 119.1(2)
F8 C37 C38 121.0(2)
F8 C37 C36 120.2(2)
C38 C37 C36 118.7(2)
F9 C38 C37 119.8(2)
F9 C38 C39 119.9(2)
C37 C38 C39 120.3(2)
F10 C39 C38 114.0(2)
F10 C39 C34 121.63(19)
C38 C39 C34 124.4(2)
C41 C40 C45 112.97(19)
C41 C40 B1 127.11(18)
C45 C40 B1 119.83(18)
F11 C41 C42 114.40(19)
F11 C41 C40 121.47(18)
C42 C41 C40 124.1(2)
F12 C42 C43 119.68(19)
F12 C42 C41 120.25(19)
C43 C42 C41 120.0(2)
F13 C43 C42 120.5(2)
F13 C43 C44 120.7(2)
C42 C43 C44 118.7(2)
F14 C44 C43 119.8(2)
F14 C44 C45 121.0(2)
C43 C44 C45 119.2(2)
F15 C45 C44 115.40(19)
F15 C45 C40 119.63(19)
C44 C45 C40 124.9(2)
C47 C46 Pd 73.57(12)
C48 C47 C46 116.6(2)
C48 C47 C49 121.5(2)
C46 C47 C49 120.8(2)
C48 C47 Pd 72.42(12)
C46 C47 Pd 67.60(12)
C49 C47 Pd 120.59(15)
C47 C48 Pd 70.53(12)
O2 Li O3 100.8(2)
O2 Li O1 114.9(2)
O3 Li O1 105.5(2)
O2 Li Cl 110.47(19)
O3 Li Cl 114.5(2)
O1 Li Cl 110.45(19)
O2 Li C54 29.11(11)
O3 Li C54 87.82(19)
O1 Li C54 144.0(2)
Cl Li C54 93.01(17)
C53' O1 C53 30.5(6)
C53' O1 C50 99.4(6)
C53 O1 C50 110.1(3)
C53' O1 C50' 105.6(7)
C53 O1 C50' 95.1(6)
C50 O1 C50' 40.6(7)
C53' O1 Li 130.7(6)
C53 O1 Li 113.9(2)
C50 O1 Li 129.9(3)
C50' O1 Li 112.0(6)
O1 C50 C51 104.9(4)
C52 C51 C50 103.7(4)
C51 C52 C53 103.5(4)
O1 C53 C52 106.2(4)
C51' C50' O1 105.0(12)
C52' C51' C50' 103.6(15)
C51' C52' C53' 101.3(15)
O1 C53' C52' 109.2(12)
C57 O2 C54 108.9(2)
C57 O2 Li 140.1(2)
C54 O2 Li 111.0(2)
O2 C54 C55 106.6(3)
O2 C54 Li 39.92(14)
C55 C54 Li 146.0(2)
C54 C55 C56 103.7(3)
C55 C56 C57 102.6(2)
O2 C57 C56 106.7(2)
C58' O3 C61 110.2(8)
C58' O3 C58 15.9(12)
C61 O3 C58 107.7(3)
C58' O3 Li 121.8(8)
C61 O3 Li 127.9(2)
C58 O3 Li 121.7(3)
O3 C58 C59 105.7(4)
C60 C59 C58 102.2(4)
C59 C60 C61 103.6(4)
O3 C58' C59' 106.2(13)
C60' C59' C58' 108.9(15)
C59' C60' C61 106.1(13)
O3 C61 C60' 108.5(8)
O3 C61 C60 105.2(3)
C60' C61 C60 8.0(11)
C92 C91 C96 120.0(3)
C93 C92 C91 121.0(3)
C92 C93 C94 119.2(3)
C93 C94 C95 120.7(3)
C96 C95 C94 119.8(3)
C91 C96 C95 119.3(3)

loop_
_geom_bond_atom_site_label_1
_geom_bond_atom_site_label_2
_geom_bond_distance
Pd C1 2.055(2)
Pd C46 2.092(2)
Pd C47 2.171(2)
Pd C48 2.195(2)
Pd Cl 2.4037(6)
Cl Li 2.321(4)
B1 C2 1.652(3)
B1 C40 1.667(3)
B1 C28 1.674(3)
B1 C34 1.676(3)
N1 C1 1.371(2)
N1 C2 1.422(2)
N1 C4 1.447(2)
N2 C1 1.357(2)
N2 C3 1.386(2)
N2 C16 1.450(2)
F1 C29 1.352(2)
F2 C30 1.350(2)
F3 C31 1.343(3)
F4 C32 1.346(3)
F5 C33 1.354(2)
F6 C35 1.349(2)
F7 C36 1.347(3)
F8 C37 1.352(2)
F9 C38 1.347(3)
F10 C39 1.349(3)
F11 C41 1.354(2)
F12 C42 1.349(2)
F13 C43 1.341(2)
F14 C44 1.348(2)
F15 C45 1.358(2)
C2 C3 1.352(3)
C4 C5 1.403(3)
C4 C9 1.410(3)
C5 C6 1.400(3)
C5 C10 1.522(3)
C6 C7 1.375(3)
C7 C8 1.384(3)
C8 C9 1.391(3)
C9 C13 1.518(3)
C10 C11 1.532(3)
C10 C12 1.533(3)
C13 C15 1.525(3)
C13 C14 1.531(3)
C16 C17 1.400(3)
C16 C21 1.403(3)
C17 C18 1.391(3)
C17 C22 1.521(3)
C18 C19 1.380(3)
C19 C20 1.385(3)
C20 C21 1.394(3)
C21 C25 1.518(3)
C22 C24 1.525(3)
C22 C23 1.531(3)
C25 C27 1.527(4)
C25 C26 1.529(3)
C28 C29 1.392(3)
C28 C33 1.395(3)
C29 C30 1.390(3)
C30 C31 1.362(3)
C31 C32 1.381(3)
C32 C33 1.376(3)
C34 C39 1.394(3)
C34 C35 1.396(3)
C35 C36 1.381(3)
C36 C37 1.375(3)
C37 C38 1.366(3)
C38 C39 1.382(3)
C40 C41 1.386(3)
C40 C45 1.392(3)
C41 C42 1.381(3)
C42 C43 1.372(3)
C43 C44 1.376(3)
C44 C45 1.378(3)
C46 C47 1.419(3)
C47 C48 1.387(3)
C47 C49 1.504(3)
Li O2 1.914(5)
Li O3 1.943(5)
Li O1 1.957(5)
Li C54 2.785(5)
O1 C53' 1.412(11)
O1 C53 1.429(4)
O1 C50 1.429(4)
O1 C50' 1.523(11)
C50 C51 1.493(8)
C51 C52 1.486(7)
C52 C53 1.505(7)
C50' C51' 1.493(16)
C51' C52' 1.489(17)
C52' C53' 1.494(16)
O2 C57 1.430(3)
O2 C54 1.451(3)
C54 C55 1.485(4)
C55 C56 1.505(4)
C56 C57 1.507(4)
O3 C58' 1.395(15)
O3 C61 1.423(3)
O3 C58 1.452(5)
C58 C59 1.510(7)
C59 C60 1.423(6)
C60 C61 1.523(6)
C58' C59' 1.505(16)
C59' C60' 1.413(18)
C60' C61 1.48(3)
C91 C92 1.370(4)
C91 C96 1.377(5)
C92 C93 1.364(4)
C93 C94 1.368(4)
C94 C95 1.377(5)
C95 C96 1.377(5)

loop_
_geom_torsion_atom_site_label_1
_geom_torsion_atom_site_label_2
_geom_torsion_atom_site_label_3
_geom_torsion_atom_site_label_4
_geom_torsion
C1 Pd Cl Li 160.79(13)
C46 Pd Cl Li -20.5(3)
C47 Pd Cl Li -35.70(13)
C48 Pd Cl Li -11.20(13)
C3 N2 C1 N1 1.1(2)
C16 N2 C1 N1 176.91(17)
C3 N2 C1 Pd -179.26(13)
C16 N2 C1 Pd -3.4(3)
C2 N1 C1 N2 0.0(2)
C4 N1 C1 N2 -174.70(16)
C2 N1 C1 Pd -179.59(14)
C4 N1 C1 Pd 5.7(3)
C46 Pd C1 N2 121.09(17)
C47 Pd C1 N2 140.20(15)
C48 Pd C1 N2 86.8(4)
Cl Pd C1 N2 -59.31(16)
C46 Pd C1 N1 -59.37(19)
C47 Pd C1 N1 -40.3(2)
C48 Pd C1 N1 -93.6(4)
Cl Pd C1 N1 120.24(17)
C1 N1 C2 C3 -1.1(2)
C4 N1 C2 C3 173.02(18)
C1 N1 C2 B1 169.3(2)
C4 N1 C2 B1 -16.6(3)
C40 B1 C2 C3 86.6(2)
C28 B1 C2 C3 -32.2(2)
C34 B1 C2 C3 -155.20(19)
C40 B1 C2 N1 -82.4(3)
C28 B1 C2 N1 158.8(2)
C34 B1 C2 N1 35.8(3)
N1 C2 C3 N2 1.8(2)
B1 C2 C3 N2 -170.22(17)
C1 N2 C3 C2 -1.9(2)
C16 N2 C3 C2 -177.85(18)
C1 N1 C4 C5 -70.3(2)
C2 N1 C4 C5 115.9(2)
C1 N1 C4 C9 106.6(2)
C2 N1 C4 C9 -67.2(3)
C9 C4 C5 C6 0.6(3)
N1 C4 C5 C6 177.32(17)
C9 C4 C5 C10 178.48(19)
N1 C4 C5 C10 -4.8(3)
C4 C5 C6 C7 -0.3(3)
C10 C5 C6 C7 -178.3(2)
C5 C6 C7 C8 -0.2(3)
C6 C7 C8 C9 0.5(3)
C7 C8 C9 C4 -0.2(3)
C7 C8 C9 C13 179.6(2)
C5 C4 C9 C8 -0.3(3)
N1 C4 C9 C8 -177.08(18)
C5 C4 C9 C13 179.86(18)
N1 C4 C9 C13 3.1(3)
C6 C5 C10 C11 -51.8(2)
C4 C5 C10 C11 130.4(2)
C6 C5 C10 C12 69.9(2)
C4 C5 C10 C12 -108.0(2)
C8 C9 C13 C15 -30.8(3)
C4 C9 C13 C15 149.02(19)
C8 C9 C13 C14 93.7(2)
C4 C9 C13 C14 -86.5(2)
C1 N2 C16 C17 105.5(2)
C3 N2 C16 C17 -79.2(2)
C1 N2 C16 C21 -77.4(3)
C3 N2 C16 C21 97.9(2)
C21 C16 C17 C18 1.0(3)
N2 C16 C17 C18 177.99(18)
C21 C16 C17 C22 -177.2(2)
N2 C16 C17 C22 -0.2(3)
C16 C17 C18 C19 0.9(3)
C22 C17 C18 C19 179.1(2)
C17 C18 C19 C20 -1.6(4)
C18 C19 C20 C21 0.5(4)
C19 C20 C21 C16 1.2(3)
C19 C20 C21 C25 -175.6(2)
C17 C16 C21 C20 -2.0(3)
N2 C16 C21 C20 -179.01(19)
C17 C16 C21 C25 174.7(2)
N2 C16 C21 C25 -2.3(3)
C18 C17 C22 C24 -81.6(3)
C16 C17 C22 C24 96.6(3)
C18 C17 C22 C23 40.6(3)
C16 C17 C22 C23 -141.2(2)
C20 C21 C25 C27 74.1(3)
C16 C21 C25 C27 -102.5(3)
C20 C21 C25 C26 -50.0(3)
C16 C21 C25 C26 133.4(2)
C2 B1 C28 C29 124.9(2)
C40 B1 C28 C29 6.0(3)
C34 B1 C28 C29 -107.5(2)
C2 B1 C28 C33 -56.3(2)
C40 B1 C28 C33 -175.22(18)
C34 B1 C28 C33 71.3(2)
C33 C28 C29 F1 176.46(18)
B1 C28 C29 F1 -4.6(3)
C33 C28 C29 C30 -3.4(3)
B1 C28 C29 C30 175.5(2)
F1 C29 C30 F2 3.0(3)
C28 C29 C30 F2 -177.16(19)
F1 C29 C30 C31 -176.60(19)
C28 C29 C30 C31 3.3(3)
F2 C30 C31 F3 -0.2(3)
C29 C30 C31 F3 179.4(2)
F2 C30 C31 C32 179.7(2)
C29 C30 C31 C32 -0.7(3)
F3 C31 C32 F4 0.9(3)
C30 C31 C32 F4 -178.9(2)
F3 C31 C32 C33 178.7(2)
C30 C31 C32 C33 -1.2(3)
F4 C32 C33 F5 1.4(3)
C31 C32 C33 F5 -176.3(2)
F4 C32 C33 C28 178.6(2)
C31 C32 C33 C28 0.8(4)
C29 C28 C33 F5 178.35(18)
B1 C28 C33 F5 -0.6(3)
C29 C28 C33 C32 1.4(3)
B1 C28 C33 C32 -177.6(2)
C2 B1 C34 C39 117.1(2)
C40 B1 C34 C39 -120.7(2)
C28 B1 C34 C39 -2.5(3)
C2 B1 C34 C35 -74.7(3)
C40 B1 C34 C35 47.5(2)
C28 B1 C34 C35 165.65(18)
C39 C34 C35 F6 176.50(18)
B1 C34 C35 F6 6.6(3)
C39 C34 C35 C36 -0.2(3)
B1 C34 C35 C36 -170.1(2)
F6 C35 C36 F7 3.3(3)
C34 C35 C36 F7 -179.8(2)
F6 C35 C36 C37 -175.54(19)
C34 C35 C36 C37 1.3(3)
F7 C36 C37 F8 0.1(3)
C35 C36 C37 F8 179.0(2)
F7 C36 C37 C38 179.8(2)
C35 C36 C37 C38 -1.4(3)
F8 C37 C38 F9 0.7(3)
C36 C37 C38 F9 -179.0(2)
F8 C37 C38 C39 -179.9(2)
C36 C37 C38 C39 0.4(3)
F9 C38 C39 F10 -0.6(3)
C37 C38 C39 F10 180.0(2)
F9 C38 C39 C34 -179.8(2)
C37 C38 C39 C34 0.8(4)
C35 C34 C39 F10 -179.98(19)
B1 C34 C39 F10 -11.0(3)
C35 C34 C39 C38 -0.8(3)
B1 C34 C39 C38 168.1(2)
C2 B1 C40 C41 -1.1(3)
C28 B1 C40 C41 113.7(2)
C34 B1 C40 C41 -128.0(2)
C2 B1 C40 C45 175.21(18)
C28 B1 C40 C45 -70.0(2)
C34 B1 C40 C45 48.3(2)
C45 C40 C41 F11 179.61(18)
B1 C40 C41 F11 -3.9(3)
C45 C40 C41 C42 -0.6(3)
B1 C40 C41 C42 175.9(2)
F11 C41 C42 F12 -0.2(3)
C40 C41 C42 F12 -179.98(19)
F11 C41 C42 C43 -178.75(19)
C40 C41 C42 C43 1.5(3)
F12 C42 C43 F13 -1.3(3)
C41 C42 C43 F13 177.32(19)
F12 C42 C43 C44 -180.0(2)
C41 C42 C43 C44 -1.4(3)
F13 C43 C44 F14 0.0(3)
C42 C43 C44 F14 178.7(2)
F13 C43 C44 C45 -178.1(2)
C42 C43 C44 C45 0.6(3)
F14 C44 C45 F15 -0.2(3)
C43 C44 C45 F15 177.90(19)
F14 C44 C45 C40 -177.8(2)
C43 C44 C45 C40 0.2(4)
C41 C40 C45 F15 -177.80(18)
B1 C40 C45 F15 5.4(3)
C41 C40 C45 C44 -0.2(3)
B1 C40 C45 C44 -177.0(2)
C1 Pd C46 C47 158.67(13)
C48 Pd C46 C47 -30.05(13)
Cl Pd C46 C47 -20.0(3)
Pd C46 C47 C48 55.09(17)
Pd C46 C47 C49 -113.27(19)
C1 Pd C47 C48 -160.62(13)
C46 Pd C47 C48 -129.7(2)
Cl Pd C47 C48 43.24(15)
C1 Pd C47 C46 -30.88(18)
C48 Pd C47 C46 129.7(2)
Cl Pd C47 C46 172.98(11)
C1 Pd C47 C49 82.7(2)
C46 Pd C47 C49 113.6(2)
C48 Pd C47 C49 -116.7(2)
Cl Pd C47 C49 -73.46(18)
C46 C47 C48 Pd -52.68(17)
C49 C47 C48 Pd 115.59(19)
C1 Pd C48 C47 68.2(4)
C46 Pd C48 C47 31.42(13)
Cl Pd C48 C47 -145.63(12)
Pd Cl Li O2 -54.6(2)
Pd Cl Li O3 -167.44(16)
Pd Cl Li O1 73.7(2)
Pd Cl Li C54 -78.47(14)
O2 Li O1 C53' 140.4(9)
O3 Li O1 C53' -109.6(9)
Cl Li O1 C53' 14.6(9)
C54 Li O1 C53' 142.1(9)
O2 Li O1 C53 170.8(3)
O3 Li O1 C53 -79.2(3)
Cl Li O1 C53 45.0(3)
C54 Li O1 C53 172.5(4)
O2 Li O1 C50 -39.6(5)
O3 Li O1 C50 70.5(4)
Cl Li O1 C50 -165.4(4)
C54 Li O1 C50 -37.9(6)
O2 Li O1 C50' -82.7(8)
O3 Li O1 C50' 27.3(8)
Cl Li O1 C50' 151.5(8)
C54 Li O1 C50' -81.0(9)
C53' O1 C50 C51 47.6(8)
C53 O1 C50 C51 18.0(6)
C50' O1 C50 C51 -55.5(11)
Li O1 C50 C51 -132.5(5)
O1 C50 C51 C52 -31.7(10)
C50 C51 C52 C53 33.0(11)
C53' O1 C53 C52 -70.7(13)
C50 O1 C53 C52 2.9(6)
C50' O1 C53 C52 41.7(8)
Li O1 C53 C52 158.5(5)
C51 C52 C53 O1 -22.6(9)
C53' O1 C50' C51' -10(2)
C53 O1 C50' C51' -40(2)
C50 O1 C50' C51' 76(2)
Li O1 C50' C51' -158(2)
O1 C50' C51' C52' 31(4)
C50' C51' C52' C53' -39(4)
C53 O1 C53' C52' 59(2)
C50 O1 C53' C52' -56(2)
C50' O1 C53' C52' -14(2)
Li O1 C53' C52' 125(2)
C51' C52' C53' O1 34(4)
O3 Li O2 C57 -112.4(3)
O1 Li O2 C57 0.4(4)
Cl Li O2 C57 126.2(3)
C54 Li O2 C57 -177.5(4)
O3 Li O2 C54 65.1(3)
O1 Li O2 C54 177.9(3)
Cl Li O2 C54 -56.3(3)
C57 O2 C54 C55 -9.6(4)
Li O2 C54 C55 172.1(3)
C57 O2 C54 Li 178.3(3)
O3 Li C54 O2 -116.9(3)
O1 Li C54 O2 -3.2(4)
Cl Li C54 O2 128.7(3)
O2 Li C54 C55 -13.5(5)
O3 Li C54 C55 -130.4(6)
O1 Li C54 C55 -16.7(8)
Cl Li C54 C55 115.2(6)
O2 C54 C55 C56 27.3(4)
Li C54 C55 C56 36.3(7)
C54 C55 C56 C57 -33.7(4)
C54 O2 C57 C56 -12.2(3)
Li O2 C57 C56 165.3(3)
C55 C56 C57 O2 28.6(3)
O2 Li O3 C58' 61.9(12)
O1 Li O3 C58' -57.9(12)
Cl Li O3 C58' -179.6(12)
C54 Li O3 C58' 88.1(12)
O2 Li O3 C61 -116.4(3)
O1 Li O3 C61 123.8(3)
Cl Li O3 C61 2.2(4)
C54 Li O3 C61 -90.1(3)
O2 Li O3 C58 43.1(5)
O1 Li O3 C58 -76.7(5)
Cl Li O3 C58 161.6(5)
C54 Li O3 C58 69.3(5)
C58' O3 C58 C59 114(4)
C61 O3 C58 C59 12.9(6)
Li O3 C58 C59 -150.2(3)
O3 C58 C59 C60 -33.1(6)
C58 C59 C60 C61 39.1(6)
C61 O3 C58' C59' -3(2)
C58 O3 C58' C59' -87(4)
Li O3 C58' C59' 178.7(15)
O3 C58' C59' C60' 3(3)
C58' C59' C60' C61 -1(3)
C58' O3 C61 C60' 2.1(16)
C58 O3 C61 C60' 18.7(12)
Li O3 C61 C60' -179.5(11)
C58' O3 C61 C60 -5.6(11)
C58 O3 C61 C60 11.1(5)
Li O3 C61 C60 172.8(4)
C59' C60' C61 O3 0(2)
C59' C60' C61 C60 67(7)
C59 C60 C61 O3 -32.4(6)
C59 C60 C61 C60' -148(8)
C96 C91 C92 C93 1.2(4)
C91 C92 C93 C94 -0.5(5)
C92 C93 C94 C95 -0.4(5)
C93 C94 C95 C96 0.5(5)
C92 C91 C96 C95 -1.0(5)
C94 C95 C96 C91 0.2(5)
